data_7021105
loop_
_publ_author_name
'Gu, Jin-Zhong'
'Wu, Jiang'
'Lv, Dong-Yu'
'Tang, Yu'
'Zhu, Kongyang'
'Wu, Jincai'

_publ_section_title
;
 Lanthanide coordination polymers based on 5-(2'-carboxylphenyl)
 nicotinate: syntheses, structure diversity, dehydration/hydration,
 luminescence and magnetic properties.
;
_journal_issue 14
_journal_name_full 'Dalton transactions (Cambridge, England : 2003)'
_journal_page_first 4822
_journal_page_last 4830
_journal_paper_doi 10.1039/c2dt32674d
_journal_volume 42
_journal_year 2013
_chemical_formula_sum 'C38 H25 N4 O9 Tb'
_chemical_formula_weight 840.54
_chemical_name_systematic
;
?
;
_space_group_IT_number 148
_symmetry_cell_setting trigonal
_symmetry_space_group_name_Hall '-R 3'
_symmetry_space_group_name_H-M 'R -3 :H'
_atom_sites_solution_hydrogens geom
_atom_sites_solution_primary direct
_atom_sites_solution_secondary difmap
_audit_creation_method SHELXL-97
_cell_angle_alpha 90.00
_cell_angle_beta 90.00
_cell_angle_gamma 120.00
_cell_formula_units_Z 18
_cell_length_a 30.870(8)
_cell_length_b 30.870(8)
_cell_length_c 17.963(4)
_cell_measurement_temperature 296(2)
_cell_volume 14825(6)
_computing_cell_refinement 'Bruker SAINT'
_computing_data_collection 'Bruker APEX2'
_computing_data_reduction 'Bruker SAINT'
_computing_molecular_graphics 'Bruker SHELXTL'
_computing_publication_material 'Bruker SHELXTL'
_computing_structure_refinement 'SHELXL-97 (Sheldrick, 2008)'
_computing_structure_solution 'SHELXS-97 (Sheldrick, 2008)'
_diffrn_ambient_temperature 296(2)
_diffrn_measured_fraction_theta_full 1.000
_diffrn_measured_fraction_theta_max 1.000
_diffrn_measurement_device_type 'Bruker APEX-II CCD'
_diffrn_measurement_method '\f and \w scans'
_diffrn_radiation_monochromator graphite
_diffrn_radiation_source 'fine-focus sealed tube'
_diffrn_radiation_type MoK\a
_diffrn_radiation_wavelength 0.71073
_diffrn_reflns_av_R_equivalents 0.0000
_diffrn_reflns_av_sigmaI/netI 0.0344
_diffrn_reflns_limit_h_max 18
_diffrn_reflns_limit_h_min -37
_diffrn_reflns_limit_k_max 37
_diffrn_reflns_limit_k_min 0
_diffrn_reflns_limit_l_max 21
_diffrn_reflns_limit_l_min 0
_diffrn_reflns_number 6136
_diffrn_reflns_theta_full 25.50
_diffrn_reflns_theta_max 25.50
_diffrn_reflns_theta_min 2.29
_exptl_absorpt_coefficient_mu 2.213
_exptl_absorpt_correction_T_max 0.6660
_exptl_absorpt_correction_T_min 0.5762
_exptl_absorpt_correction_type multi-scan
_exptl_crystal_colour yellow
_exptl_crystal_density_diffrn 1.695
_exptl_crystal_density_method 'not measured'
_exptl_crystal_description block
_exptl_crystal_F_000 7524
_exptl_crystal_size_max 0.28
_exptl_crystal_size_mid 0.26
_exptl_crystal_size_min 0.20
_platon_squeeze_details
;
;
_refine_diff_density_max 0.967
_refine_diff_density_min -0.498
_refine_diff_density_rms 0.083
_refine_ls_extinction_method none
_refine_ls_goodness_of_fit_ref 1.047
_refine_ls_hydrogen_treatment constr
_refine_ls_matrix_type full
_refine_ls_number_parameters 470
_refine_ls_number_reflns 6136
_refine_ls_number_restraints 0
_refine_ls_restrained_S_all 1.047
_refine_ls_R_factor_all 0.0411
_refine_ls_R_factor_gt 0.0266
_refine_ls_shift/su_max 0.003
_refine_ls_shift/su_mean 0.000
_refine_ls_structure_factor_coef Fsqd
_refine_ls_weighting_details 'calc w=1/[\s^2^(Fo^2^)+(0.0305P)^2^+19.2937P] where P=(Fo^2^+2Fc^2^)/3'
_refine_ls_weighting_scheme calc
_refine_ls_wR_factor_gt 0.0608
_refine_ls_wR_factor_ref 0.0650
_reflns_number_gt 4970
_reflns_number_total 6136
_reflns_threshold_expression >2sigma(I)
_cod_data_source_file c2dt32674d.txt
_cod_data_source_block Tb
_cod_depositor_comments
;
The following automatic conversions were performed:

'_symmetry_cell_setting' value 'Trigonal' changed to 'trigonal'
according to /home/saulius/struct/CIF-dictionaries/cif_core.dic
dictionary named 'cif_core.dic' version 2.4.2 from 2011-04-26.

Automatic conversion script
Id: cif_fix_values 1891 2012-01-12 08:04:46Z andrius 
;
_cod_original_sg_symbol_H-M R-3
_cod_database_code 7021105

loop_
_symmetry_equiv_pos_as_xyz
'x, y, z'
'-y, x-y, z'
'-x+y, -x, z'
'x+2/3, y+1/3, z+1/3'
'-y+2/3, x-y+1/3, z+1/3'
'-x+y+2/3, -x+1/3, z+1/3'
'x+1/3, y+2/3, z+2/3'
'-y+1/3, x-y+2/3, z+2/3'
'-x+y+1/3, -x+2/3, z+2/3'
'-x, -y, -z'
'y, -x+y, -z'
'x-y, x, -z'
'-x+2/3, -y+1/3, -z+1/3'
'y+2/3, -x+y+1/3, -z+1/3'
'x-y+2/3, x+1/3, -z+1/3'
'-x+1/3, -y+2/3, -z+2/3'
'y+1/3, -x+y+2/3, -z+2/3'
'x-y+1/3, x+2/3, -z+2/3'

loop_
_atom_site_label
_atom_site_type_symbol
_atom_site_fract_x
_atom_site_fract_y
_atom_site_fract_z
_atom_site_U_iso_or_equiv
_atom_site_adp_type
_atom_site_occupancy
_atom_site_symmetry_multiplicity
_atom_site_calc_flag
_atom_site_refinement_flags
Tb1 Tb 0.368728(6) 0.158614(6) 0.581183(9) 0.02382(6) Uani 1 1 d .
O1 O 0.32089(9) 0.06625(8) 0.61458(13) 0.0353(6) Uani 1 1 d .
O2 O 0.30104(9) 0.11349(8) 0.67928(13) 0.0332(6) Uani 1 1 d .
O3 O 0.17497(9) -0.08293(8) 0.36028(12) 0.0305(5) Uani 1 1 d .
O4 O 0.16470(9) -0.13440(8) 0.45525(13) 0.0360(6) Uani 1 1 d .
O5 O 0.40299(9) 0.21034(9) 0.47028(14) 0.0408(6) Uani 1 1 d .
O6 O 0.45269(9) 0.23117(9) 0.56675(14) 0.0369(6) Uani 1 1 d .
O7 O 0.59406(12) 0.43420(11) 0.69195(17) 0.0593(8) Uani 1 1 d .
O8 O 0.60867(12) 0.39665(10) 0.78599(16) 0.0571(8) Uani 1 1 d .
H8 H 0.6217 0.4245 0.8052 0.086 Uiso 1 1 calc R
O9 O 0.3783(3) 0.17465(19) 0.3161(3) 0.252(5) Uani 1 1 d .
H1W H 0.3856 0.1851 0.3607 0.302 Uiso 1 1 d R
H2W H 0.3672 0.1559 0.3542 0.302 Uiso 1 1 d R
N1 N 0.17496(11) 0.01961(11) 0.51116(16) 0.0349(7) Uani 1 1 d .
N2 N 0.57289(14) 0.27170(13) 0.6581(2) 0.0554(10) Uani 1 1 d .
N3 N 0.33509(10) 0.10134(10) 0.46699(15) 0.0292(6) Uani 1 1 d .
N4 N 0.42390(10) 0.12539(10) 0.53202(15) 0.0279(6) Uani 1 1 d .
C1 C 0.29629(12) 0.07095(12) 0.66577(18) 0.0258(7) Uani 1 1 d .
C2 C 0.26166(12) 0.02696(12) 0.71271(18) 0.0265(7) Uani 1 1 d .
C3 C 0.27321(14) 0.02705(14) 0.7869(2) 0.0383(9) Uani 1 1 d .
H3 H 0.3007 0.0550 0.8072 0.046 Uiso 1 1 calc R
C4 C 0.24412(16) -0.01436(15) 0.8317(2) 0.0476(11) Uani 1 1 d .
H4 H 0.2520 -0.0141 0.8817 0.057 Uiso 1 1 calc R
C5 C 0.20400(15) -0.05538(15) 0.8015(2) 0.0446(10) Uani 1 1 d .
H5 H 0.1847 -0.0832 0.8311 0.054 Uiso 1 1 calc R
C6 C 0.19189(13) -0.05585(13) 0.7275(2) 0.0359(9) Uani 1 1 d .
H6 H 0.1645 -0.0841 0.7077 0.043 Uiso 1 1 calc R
C7 C 0.22008(12) -0.01473(12) 0.68224(18) 0.0263(7) Uani 1 1 d .
C8 C 0.20426(12) -0.01566(12) 0.60391(18) 0.0264(8) Uani 1 1 d .
C9 C 0.19312(13) 0.02031(12) 0.57873(19) 0.0307(8) Uani 1 1 d .
H9 H 0.1986 0.0462 0.6108 0.037 Uiso 1 1 calc R
C10 C 0.16866(13) -0.01655(13) 0.4646(2) 0.0334(8) Uani 1 1 d .
H10 H 0.1567 -0.0168 0.4169 0.040 Uiso 1 1 calc R
C11 C 0.17912(12) -0.05403(12) 0.48382(18) 0.0262(7) Uani 1 1 d .
C12 C 0.19586(12) -0.05396(12) 0.55505(18) 0.0283(8) Uani 1 1 d .
H12 H 0.2015 -0.0795 0.5703 0.034 Uiso 1 1 calc R
C13 C 0.17204(12) -0.09379(12) 0.42796(19) 0.0277(8) Uani 1 1 d .
C14 C 0.44529(14) 0.23795(13) 0.5004(2) 0.0338(8) Uani 1 1 d .
C15 C 0.48631(13) 0.27852(13) 0.4544(2) 0.0354(9) Uani 1 1 d .
C16 C 0.47425(16) 0.28662(16) 0.3829(2) 0.0495(11) Uani 1 1 d .
H16 H 0.4417 0.2667 0.3657 0.059 Uiso 1 1 calc R
C17 C 0.50907(17) 0.32327(17) 0.3369(3) 0.0627(13) Uani 1 1 d .
H17 H 0.5000 0.3285 0.2898 0.075 Uiso 1 1 calc R
C18 C 0.55720(18) 0.35176(17) 0.3616(3) 0.0668(14) Uani 1 1 d .
H18 H 0.5813 0.3757 0.3304 0.080 Uiso 1 1 calc R
C19 C 0.57008(16) 0.34520(16) 0.4320(2) 0.0591(13) Uani 1 1 d .
H19 H 0.6028 0.3654 0.4483 0.071 Uiso 1 1 calc R
C20 C 0.53525(14) 0.30888(14) 0.4798(2) 0.0417(9) Uani 1 1 d .
C21 C 0.55202(14) 0.30951(14) 0.5569(2) 0.0416(9) Uani 1 1 d .
C22 C 0.55791(16) 0.27193(15) 0.5888(2) 0.0508(11) Uani 1 1 d .
H22 H 0.5508 0.2445 0.5591 0.061 Uiso 1 1 calc R
C23 C 0.58504(15) 0.31275(15) 0.6992(2) 0.0489(11) Uani 1 1 d .
H23 H 0.5960 0.3138 0.7477 0.059 Uiso 1 1 calc R
C24 C 0.58211(14) 0.35322(14) 0.6732(2) 0.0386(9) Uani 1 1 d .
C25 C 0.56515(14) 0.35094(15) 0.6011(2) 0.0445(10) Uani 1 1 d .
H25 H 0.5626 0.3776 0.5821 0.053 Uiso 1 1 calc R
C26 C 0.59593(15) 0.39953(15) 0.7167(2) 0.0419(10) Uani 1 1 d .
C27 C 0.29169(13) 0.08915(14) 0.4337(2) 0.0373(9) Uani 1 1 d .
H27 H 0.2733 0.1033 0.4518 0.045 Uiso 1 1 calc R
C28 C 0.27253(15) 0.05659(15) 0.3737(2) 0.0458(10) Uani 1 1 d .
H28 H 0.2422 0.0495 0.3525 0.055 Uiso 1 1 calc R
C29 C 0.29843(15) 0.03523(15) 0.3464(2) 0.0452(10) Uani 1 1 d .
H29 H 0.2858 0.0131 0.3066 0.054 Uiso 1 1 calc R
C30 C 0.34441(13) 0.04685(13) 0.3787(2) 0.0347(8) Uani 1 1 d .
C31 C 0.36133(12) 0.08009(12) 0.43932(18) 0.0282(8) Uani 1 1 d .
C32 C 0.37402(15) 0.02656(14) 0.3520(2) 0.0404(9) Uani 1 1 d .
H32 H 0.3626 0.0045 0.3120 0.049 Uiso 1 1 calc R
C33 C 0.41789(15) 0.03876(14) 0.3834(2) 0.0422(10) Uani 1 1 d .
H33 H 0.4366 0.0252 0.3647 0.051 Uiso 1 1 calc R
C34 C 0.43662(13) 0.07234(13) 0.4455(2) 0.0345(9) Uani 1 1 d .
C35 C 0.40817(12) 0.09289(12) 0.47350(19) 0.0281(8) Uani 1 1 d .
C36 C 0.48256(15) 0.08670(15) 0.4793(2) 0.0447(10) Uani 1 1 d .
H36 H 0.5021 0.0734 0.4629 0.054 Uiso 1 1 calc R
C37 C 0.49880(14) 0.12022(16) 0.5366(2) 0.0441(10) Uani 1 1 d .
H37 H 0.5298 0.1308 0.5583 0.053 Uiso 1 1 calc R
C38 C 0.46836(13) 0.13849(13) 0.5621(2) 0.0339(8) Uani 1 1 d .
H38 H 0.4795 0.1608 0.6019 0.041 Uiso 1 1 calc R

loop_
_atom_site_aniso_label
_atom_site_aniso_U_11
_atom_site_aniso_U_22
_atom_site_aniso_U_33
_atom_site_aniso_U_23
_atom_site_aniso_U_13
_atom_site_aniso_U_12
Tb1 0.02570(10) 0.02775(10) 0.01934(10) -0.00054(7) -0.00046(7) 0.01435(7)
O1 0.0475(15) 0.0311(13) 0.0275(14) 0.0000(11) 0.0074(12) 0.0198(12)
O2 0.0357(14) 0.0250(13) 0.0387(15) -0.0019(11) 0.0016(11) 0.0149(11)
O3 0.0427(14) 0.0307(13) 0.0190(13) -0.0014(10) 0.0006(11) 0.0189(12)
O4 0.0580(17) 0.0268(13) 0.0265(14) 0.0004(10) 0.0042(12) 0.0237(12)
O5 0.0317(14) 0.0436(15) 0.0341(15) 0.0067(12) -0.0015(12) 0.0089(12)
O6 0.0338(14) 0.0397(15) 0.0309(15) 0.0012(12) 0.0017(11) 0.0136(12)
O7 0.079(2) 0.0467(18) 0.055(2) -0.0070(15) -0.0206(16) 0.0337(17)
O8 0.070(2) 0.0436(17) 0.0390(18) -0.0024(14) -0.0047(15) 0.0142(16)
O9 0.451(12) 0.090(4) 0.071(4) 0.027(3) -0.012(5) 0.026(5)
N1 0.0469(19) 0.0327(17) 0.0312(18) -0.0041(14) -0.0069(15) 0.0244(15)
N2 0.069(3) 0.047(2) 0.056(3) -0.0029(18) -0.014(2) 0.034(2)
N3 0.0292(16) 0.0328(16) 0.0235(16) -0.0019(13) 0.0007(12) 0.0139(13)
N4 0.0305(16) 0.0303(15) 0.0245(16) 0.0018(13) -0.0011(13) 0.0165(13)
C1 0.0256(17) 0.0274(18) 0.0224(19) -0.0027(14) -0.0051(14) 0.0118(15)
C2 0.0359(19) 0.0282(18) 0.0190(18) -0.0009(14) 0.0006(15) 0.0187(16)
C3 0.045(2) 0.037(2) 0.029(2) -0.0064(17) -0.0061(18) 0.0171(18)
C4 0.066(3) 0.053(3) 0.021(2) 0.0036(18) -0.0045(19) 0.028(2)
C5 0.054(3) 0.042(2) 0.032(2) 0.0122(19) 0.0091(19) 0.020(2)
C6 0.037(2) 0.033(2) 0.030(2) 0.0035(16) 0.0006(17) 0.0117(17)
C7 0.0316(18) 0.0277(18) 0.0218(19) 0.0004(14) 0.0030(15) 0.0165(15)
C8 0.0264(18) 0.0235(17) 0.026(2) 0.0006(14) -0.0005(14) 0.0098(15)
C9 0.037(2) 0.0279(18) 0.029(2) -0.0040(15) -0.0023(16) 0.0179(16)
C10 0.043(2) 0.034(2) 0.025(2) -0.0038(16) -0.0051(16) 0.0211(18)
C11 0.0287(18) 0.0259(18) 0.0233(19) -0.0016(14) 0.0012(14) 0.0132(15)
C12 0.0334(19) 0.0250(18) 0.028(2) 0.0018(15) 0.0013(15) 0.0155(15)
C13 0.0260(18) 0.0288(19) 0.027(2) -0.0036(15) 0.0001(15) 0.0131(15)
C14 0.039(2) 0.033(2) 0.031(2) 0.0030(17) 0.0061(17) 0.0196(18)
C15 0.036(2) 0.0312(19) 0.034(2) 0.0020(16) 0.0047(17) 0.0130(17)
C16 0.044(2) 0.053(3) 0.042(3) 0.013(2) 0.000(2) 0.017(2)
C17 0.058(3) 0.068(3) 0.047(3) 0.025(2) -0.002(2) 0.021(3)
C18 0.061(3) 0.054(3) 0.055(3) 0.019(2) 0.007(2) 0.006(2)
C19 0.039(2) 0.054(3) 0.049(3) 0.007(2) 0.001(2) -0.003(2)
C20 0.044(2) 0.037(2) 0.036(2) -0.0005(18) 0.0020(18) 0.0148(19)
C21 0.037(2) 0.039(2) 0.042(2) -0.0007(19) -0.0012(18) 0.0135(18)
C22 0.058(3) 0.042(2) 0.052(3) -0.010(2) -0.005(2) 0.025(2)
C23 0.052(3) 0.047(3) 0.047(3) 0.002(2) -0.008(2) 0.024(2)
C24 0.037(2) 0.040(2) 0.036(2) -0.0018(18) -0.0021(17) 0.0167(18)
C25 0.044(2) 0.039(2) 0.048(3) -0.0005(19) -0.002(2) 0.0188(19)
C26 0.044(2) 0.043(2) 0.032(2) -0.0042(19) -0.0046(18) 0.017(2)
C27 0.034(2) 0.044(2) 0.035(2) -0.0071(17) 0.0005(17) 0.0209(18)
C28 0.040(2) 0.059(3) 0.038(2) -0.015(2) -0.0132(18) 0.023(2)
C29 0.049(2) 0.046(2) 0.031(2) -0.0102(18) -0.0064(19) 0.016(2)
C30 0.040(2) 0.0272(19) 0.031(2) -0.0010(16) 0.0035(17) 0.0122(17)
C31 0.0315(19) 0.0260(18) 0.0236(19) 0.0021(14) 0.0027(15) 0.0118(15)
C32 0.052(2) 0.033(2) 0.034(2) -0.0059(17) 0.0012(19) 0.0192(19)
C33 0.055(3) 0.042(2) 0.039(2) -0.0030(18) 0.008(2) 0.031(2)
C34 0.039(2) 0.035(2) 0.033(2) 0.0053(17) 0.0068(17) 0.0213(17)
C35 0.0305(18) 0.0263(18) 0.0254(19) 0.0018(15) 0.0035(15) 0.0126(15)
C36 0.046(2) 0.055(3) 0.047(3) -0.001(2) 0.003(2) 0.036(2)
C37 0.036(2) 0.063(3) 0.040(2) 0.009(2) 0.0002(18) 0.030(2)
C38 0.035(2) 0.040(2) 0.028(2) 0.0026(16) -0.0008(16) 0.0200(18)

loop_
_atom_type_symbol
_atom_type_description
_atom_type_scat_dispersion_real
_atom_type_scat_dispersion_imag
_atom_type_scat_source
C C 0.0033 0.0016 'International Tables Vol C Tables 4.2.6.8 and 6.1.1.4'
H H 0.0000 0.0000 'International Tables Vol C Tables 4.2.6.8 and 6.1.1.4'
N N 0.0061 0.0033 'International Tables Vol C Tables 4.2.6.8 and 6.1.1.4'
O O 0.0106 0.0060 'International Tables Vol C Tables 4.2.6.8 and 6.1.1.4'
Tb Tb -0.1723 4.1537 'International Tables Vol C Tables 4.2.6.8 and 6.1.1.4'

loop_
_geom_angle_atom_site_label_1
_geom_angle_atom_site_label_2
_geom_angle_atom_site_label_3
_geom_angle
_geom_angle_site_symmetry_1
_geom_angle_site_symmetry_3
O2 Tb1 O4 71.44(8) 13_556 12_556
O2 Tb1 O3 76.00(8) 13_556 6
O4 Tb1 O3 137.67(8) 12_556 6
O2 Tb1 O5 96.17(9) 13_556 .
O4 Tb1 O5 80.46(8) 12_556 .
O3 Tb1 O5 129.95(8) 6 .
O2 Tb1 O6 76.85(8) 13_556 .
O4 Tb1 O6 119.41(8) 12_556 .
O3 Tb1 O6 77.17(8) 6 .
O5 Tb1 O6 53.16(8) . .
O2 Tb1 O1 122.59(8) 13_556 .
O4 Tb1 O1 96.55(9) 12_556 .
O3 Tb1 O1 78.85(8) 6 .
O5 Tb1 O1 138.23(8) . .
O6 Tb1 O1 143.78(8) . .
O2 Tb1 N4 145.63(8) 13_556 .
O4 Tb1 N4 139.55(9) 12_556 .
O3 Tb1 N4 80.75(8) 6 .
O5 Tb1 N4 79.74(9) . .
O6 Tb1 N4 73.53(8) . .
O1 Tb1 N4 76.14(8) . .
O2 Tb1 O2 72.63(8) 13_556 .
O4 Tb1 O2 72.70(8) 12_556 .
O3 Tb1 O2 72.28(8) 6 .
O5 Tb1 O2 152.98(8) . .
O6 Tb1 O2 140.93(8) . .
O1 Tb1 O2 50.67(7) . .
N4 Tb1 O2 123.39(8) . .
O2 Tb1 N3 146.96(9) 13_556 .
O4 Tb1 N3 76.13(9) 12_556 .
O3 Tb1 N3 135.36(8) 6 .
O5 Tb1 N3 72.04(9) . .
O6 Tb1 N3 115.12(8) . .
O1 Tb1 N3 66.89(8) . .
N4 Tb1 N3 64.31(9) . .
O2 Tb1 N3 103.73(8) . .
O2 Tb1 Tb1 38.12(6) 13_556 13_556
O4 Tb1 Tb1 67.59(6) 12_556 13_556
O3 Tb1 Tb1 70.09(6) 6 13_556
O5 Tb1 Tb1 129.79(6) . 13_556
O6 Tb1 Tb1 111.54(6) . 13_556
O1 Tb1 Tb1 84.83(5) . 13_556
N4 Tb1 Tb1 147.77(6) . 13_556
O2 Tb1 Tb1 34.51(5) . 13_556
N3 Tb1 Tb1 130.63(6) . 13_556
C1 O1 Tb1 95.15(19) . .
C1 O2 Tb1 155.8(2) . 13_556
C1 O2 Tb1 94.15(19) . .
Tb1 O2 Tb1 107.37(8) 13_556 .
C13 O3 Tb1 134.9(2) . 8_544
C13 O4 Tb1 140.4(2) . 11_556
C14 O5 Tb1 93.2(2) . .
C14 O6 Tb1 93.2(2) . .
C26 O8 H8 109.5 . .
H1W O9 H2W 55.9 . .
C10 N1 C9 118.1(3) . .
C22 N2 C23 116.2(4) . .
C27 N3 C31 117.0(3) . .
C27 N3 Tb1 123.7(2) . .
C31 N3 Tb1 119.3(2) . .
C38 N4 C35 117.9(3) . .
C38 N4 Tb1 122.1(2) . .
C35 N4 Tb1 120.0(2) . .
O1 C1 O2 120.0(3) . .
O1 C1 C2 120.7(3) . .
O2 C1 C2 119.4(3) . .
C3 C2 C7 119.9(3) . .
C3 C2 C1 118.4(3) . .
C7 C2 C1 121.7(3) . .
C2 C3 C4 120.6(3) . .
C2 C3 H3 119.7 . .
C4 C3 H3 119.7 . .
C5 C4 C3 119.5(4) . .
C5 C4 H4 120.3 . .
C3 C4 H4 120.3 . .
C4 C5 C6 120.5(4) . .
C4 C5 H5 119.7 . .
C6 C5 H5 119.7 . .
C5 C6 C7 120.8(3) . .
C5 C6 H6 119.6 . .
C7 C6 H6 119.6 . .
C6 C7 C2 118.7(3) . .
C6 C7 C8 119.2(3) . .
C2 C7 C8 122.1(3) . .
C12 C8 C9 117.3(3) . .
C12 C8 C7 122.3(3) . .
C9 C8 C7 120.2(3) . .
N1 C9 C8 123.6(3) . .
N1 C9 H9 118.2 . .
C8 C9 H9 118.2 . .
N1 C10 C11 123.0(3) . .
N1 C10 H10 118.5 . .
C11 C10 H10 118.5 . .
C12 C11 C10 118.1(3) . .
C12 C11 C13 121.2(3) . .
C10 C11 C13 120.6(3) . .
C11 C12 C8 119.9(3) . .
C11 C12 H12 120.1 . .
C8 C12 H12 120.1 . .
O3 C13 O4 126.8(3) . .
O3 C13 C11 117.7(3) . .
O4 C13 C11 115.5(3) . .
O6 C14 O5 120.4(3) . .
O6 C14 C15 120.9(3) . .
O5 C14 C15 118.7(3) . .
C16 C15 C20 118.5(3) . .
C16 C15 C14 117.8(3) . .
C20 C15 C14 123.7(3) . .
C17 C16 C15 122.1(4) . .
C17 C16 H16 119.0 . .
C15 C16 H16 119.0 . .
C18 C17 C16 118.9(4) . .
C18 C17 H17 120.6 . .
C16 C17 H17 120.6 . .
C17 C18 C19 120.4(4) . .
C17 C18 H18 119.8 . .
C19 C18 H18 119.8 . .
C18 C19 C20 121.5(4) . .
C18 C19 H19 119.2 . .
C20 C19 H19 119.2 . .
C19 C20 C15 118.5(4) . .
C19 C20 C21 116.3(4) . .
C15 C20 C21 124.8(3) . .
C25 C21 C22 116.0(4) . .
C25 C21 C20 119.3(4) . .
C22 C21 C20 124.7(4) . .
N2 C22 C21 125.7(4) . .
N2 C22 H22 117.2 . .
C21 C22 H22 117.2 . .
N2 C23 C24 123.6(4) . .
N2 C23 H23 118.2 . .
C24 C23 H23 118.2 . .
C23 C24 C25 117.7(4) . .
C23 C24 C26 125.1(4) . .
C25 C24 C26 117.2(3) . .
C21 C25 C24 120.8(4) . .
C21 C25 H25 119.6 . .
C24 C25 H25 119.6 . .
O7 C26 O8 124.3(4) . .
O7 C26 C24 123.3(4) . .
O8 C26 C24 112.4(3) . .
N3 C27 C28 123.7(3) . .
N3 C27 H27 118.2 . .
C28 C27 H27 118.2 . .
C29 C28 C27 119.4(4) . .
C29 C28 H28 120.3 . .
C27 C28 H28 120.3 . .
C28 C29 C30 119.5(4) . .
C28 C29 H29 120.2 . .
C30 C29 H29 120.2 . .
C29 C30 C31 117.8(3) . .
C29 C30 C32 122.5(3) . .
C31 C30 C32 119.7(3) . .
N3 C31 C30 122.6(3) . .
N3 C31 C35 118.1(3) . .
C30 C31 C35 119.3(3) . .
C33 C32 C30 121.1(4) . .
C33 C32 H32 119.5 . .
C30 C32 H32 119.5 . .
C32 C33 C34 121.2(3) . .
C32 C33 H33 119.4 . .
C34 C33 H33 119.4 . .
C36 C34 C35 117.7(3) . .
C36 C34 C33 123.2(3) . .
C35 C34 C33 119.1(3) . .
N4 C35 C34 122.3(3) . .
N4 C35 C31 118.2(3) . .
C34 C35 C31 119.5(3) . .
C37 C36 C34 119.9(4) . .
C37 C36 H36 120.0 . .
C34 C36 H36 120.0 . .
C36 C37 C38 119.3(4) . .
C36 C37 H37 120.4 . .
C38 C37 H37 120.4 . .
N4 C38 C37 122.9(3) . .
N4 C38 H38 118.6 . .
C37 C38 H38 118.6 . .

loop_
_geom_bond_atom_site_label_1
_geom_bond_atom_site_label_2
_geom_bond_distance
_geom_bond_site_symmetry_2
Tb1 O2 2.340(2) 13_556
Tb1 O4 2.343(2) 12_556
Tb1 O3 2.370(2) 6
Tb1 O5 2.439(2) .
Tb1 O6 2.449(2) .
Tb1 O1 2.542(2) .
Tb1 N4 2.545(3) .
Tb1 O2 2.550(2) .
Tb1 N3 2.564(3) .
Tb1 Tb1 3.9423(8) 13_556
O1 C1 1.246(4) .
O2 C1 1.270(4) .
O2 Tb1 2.340(2) 13_556
O3 C13 1.252(4) .
O3 Tb1 2.370(2) 8_544
O4 C13 1.257(4) .
O4 Tb1 2.343(2) 11_556
O5 C14 1.269(4) .
O6 C14 1.251(4) .
O7 C26 1.187(4) .
O8 C26 1.322(5) .
O8 H8 0.8200 .
O9 H1W 0.8499 .
O9 H2W 0.8497 .
N1 C10 1.330(4) .
N1 C9 1.333(4) .
N2 C22 1.329(5) .
N2 C23 1.348(5) .
N3 C27 1.338(4) .
N3 C31 1.366(4) .
N4 C38 1.336(4) .
N4 C35 1.364(4) .
C1 C2 1.499(4) .
C2 C3 1.379(5) .
C2 C7 1.397(4) .
C3 C4 1.393(5) .
C3 H3 0.9300 .
C4 C5 1.365(5) .
C4 H4 0.9300 .
C5 C6 1.378(5) .
C5 H5 0.9300 .
C6 C7 1.388(5) .
C6 H6 0.9300 .
C7 C8 1.485(4) .
C8 C12 1.389(4) .
C8 C9 1.392(4) .
C9 H9 0.9300 .
C10 C11 1.392(5) .
C10 H10 0.9300 .
C11 C12 1.379(4) .
C11 C13 1.514(4) .
C12 H12 0.9300 .
C14 C15 1.506(5) .
C15 C16 1.394(5) .
C15 C20 1.398(5) .
C16 C17 1.379(5) .
C16 H16 0.9300 .
C17 C18 1.368(6) .
C17 H17 0.9300 .
C18 C19 1.372(6) .
C18 H18 0.9300 .
C19 C20 1.395(5) .
C19 H19 0.9300 .
C20 C21 1.475(5) .
C21 C25 1.382(5) .
C21 C22 1.385(5) .
C22 H22 0.9300 .
C23 C24 1.378(5) .
C23 H23 0.9300 .
C24 C25 1.387(5) .
C24 C26 1.492(5) .
C25 H25 0.9300 .
C27 C28 1.388(5) .
C27 H27 0.9300 .
C28 C29 1.357(5) .
C28 H28 0.9300 .
C29 C30 1.404(5) .
C29 H29 0.9300 .
C30 C31 1.406(5) .
C30 C32 1.425(5) .
C31 C35 1.433(5) .
C32 C33 1.336(5) .
C32 H32 0.9300 .
C33 C34 1.432(5) .
C33 H33 0.9300 .
C34 C36 1.396(5) .
C34 C35 1.409(5) .
C36 C37 1.364(5) .
C36 H36 0.9300 .
C37 C38 1.393(5) .
C37 H37 0.9300 .
C38 H38 0.9300 .

loop_
_geom_hbond_atom_site_label_D
_geom_hbond_atom_site_label_H
_geom_hbond_atom_site_label_A
_geom_hbond_distance_DH
_geom_hbond_distance_HA
_geom_hbond_distance_DA
_geom_hbond_angle_DHA
_geom_hbond_site_symmetry_A
O8 H8 N1 0.82 1.87 2.686(4) 174.7 5
O9 H1W O5 0.85 2.09 2.937(6) 179.6 .

loop_
_geom_torsion_atom_site_label_1
_geom_torsion_atom_site_label_2
_geom_torsion_atom_site_label_3
_geom_torsion_atom_site_label_4
_geom_torsion
_geom_torsion_site_symmetry_1
_geom_torsion_site_symmetry_4
O2 Tb1 O1 C1 9.2(2) 13_556 .
O4 Tb1 O1 C1 -62.9(2) 12_556 .
O3 Tb1 O1 C1 74.5(2) 6 .
O5 Tb1 O1 C1 -145.93(19) . .
O6 Tb1 O1 C1 123.8(2) . .
N4 Tb1 O1 C1 157.5(2) . .
O2 Tb1 O1 C1 -1.68(18) . .
N3 Tb1 O1 C1 -134.8(2) . .
Tb1 Tb1 O1 C1 3.76(19) 13_556 .
O2 Tb1 O2 C1 -168.8(2) 13_556 .
O4 Tb1 O2 C1 115.8(2) 12_556 .
O3 Tb1 O2 C1 -88.32(19) 6 .
O5 Tb1 O2 C1 122.7(2) . .
O6 Tb1 O2 C1 -128.55(19) . .
O1 Tb1 O2 C1 1.65(18) . .
N4 Tb1 O2 C1 -22.7(2) . .
N3 Tb1 O2 C1 45.4(2) . .
Tb1 Tb1 O2 C1 -168.8(2) 13_556 .
O2 Tb1 O2 Tb1 0.0 13_556 13_556
O4 Tb1 O2 Tb1 -75.41(10) 12_556 13_556
O3 Tb1 O2 Tb1 80.43(10) 6 13_556
O5 Tb1 O2 Tb1 -68.6(2) . 13_556
O6 Tb1 O2 Tb1 40.21(16) . 13_556
O1 Tb1 O2 Tb1 170.40(14) . 13_556
N4 Tb1 O2 Tb1 146.05(9) . 13_556
N3 Tb1 O2 Tb1 -145.87(9) . 13_556
O2 Tb1 O5 C14 69.8(2) 13_556 .
O4 Tb1 O5 C14 139.8(2) 12_556 .
O3 Tb1 O5 C14 -7.1(2) 6 .
O6 Tb1 O5 C14 1.34(19) . .
O1 Tb1 O5 C14 -131.1(2) . .
N4 Tb1 O5 C14 -75.7(2) . .
O2 Tb1 O5 C14 133.1(2) . .
N3 Tb1 O5 C14 -141.8(2) . .
Tb1 Tb1 O5 C14 89.8(2) 13_556 .
O2 Tb1 O6 C14 -109.6(2) 13_556 .
O4 Tb1 O6 C14 -50.1(2) 12_556 .
O3 Tb1 O6 C14 172.0(2) 6 .
O5 Tb1 O6 C14 -1.36(19) . .
O1 Tb1 O6 C14 122.3(2) . .
N4 Tb1 O6 C14 88.0(2) . .
O2 Tb1 O6 C14 -148.85(19) . .
N3 Tb1 O6 C14 37.7(2) . .
Tb1 Tb1 O6 C14 -125.70(19) 13_556 .
O2 Tb1 N3 C27 -19.5(4) 13_556 .
O4 Tb1 N3 C27 -8.3(3) 12_556 .
O3 Tb1 N3 C27 138.2(3) 6 .
O5 Tb1 N3 C27 -92.6(3) . .
O6 Tb1 N3 C27 -124.6(3) . .
O1 Tb1 N3 C27 95.2(3) . .
N4 Tb1 N3 C27 -179.6(3) . .
O2 Tb1 N3 C27 59.6(3) . .
Tb1 Tb1 N3 C27 34.9(3) 13_556 .
O2 Tb1 N3 C31 163.1(2) 13_556 .
O4 Tb1 N3 C31 174.4(2) 12_556 .
O3 Tb1 N3 C31 -39.2(3) 6 .
O5 Tb1 N3 C31 90.1(2) . .
O6 Tb1 N3 C31 58.1(2) . .
O1 Tb1 N3 C31 -82.2(2) . .
N4 Tb1 N3 C31 3.0(2) . .
O2 Tb1 N3 C31 -117.7(2) . .
Tb1 Tb1 N3 C31 -142.5(2) 13_556 .
O2 Tb1 N4 C38 16.8(3) 13_556 .
O4 Tb1 N4 C38 164.6(2) 12_556 .
O3 Tb1 N4 C38 -31.0(2) 6 .
O5 Tb1 N4 C38 102.7(3) . .
O6 Tb1 N4 C38 48.3(2) . .
O1 Tb1 N4 C38 -111.7(3) . .
O2 Tb1 N4 C38 -92.5(3) . .
N3 Tb1 N4 C38 177.6(3) . .
Tb1 Tb1 N4 C38 -56.1(3) 13_556 .
O2 Tb1 N4 C35 -163.7(2) 13_556 .
O4 Tb1 N4 C35 -15.9(3) 12_556 .
O3 Tb1 N4 C35 148.6(2) 6 .
O5 Tb1 N4 C35 -77.8(2) . .
O6 Tb1 N4 C35 -132.2(2) . .
O1 Tb1 N4 C35 67.9(2) . .
O2 Tb1 N4 C35 87.0(2) . .
N3 Tb1 N4 C35 -2.9(2) . .
Tb1 Tb1 N4 C35 123.4(2) 13_556 .
Tb1 O1 C1 O2 3.0(3) . .
Tb1 O1 C1 C2 -175.9(3) . .
Tb1 O2 C1 O1 -156.0(4) 13_556 .
Tb1 O2 C1 O1 -3.0(3) . .
Tb1 O2 C1 C2 22.9(7) 13_556 .
Tb1 O2 C1 C2 175.9(3) . .
O1 C1 C2 C3 113.3(4) . .
O2 C1 C2 C3 -65.7(4) . .
O1 C1 C2 C7 -63.1(4) . .
O2 C1 C2 C7 118.0(4) . .
C7 C2 C3 C4 0.8(5) . .
C1 C2 C3 C4 -175.6(3) . .
C2 C3 C4 C5 0.3(6) . .
C3 C4 C5 C6 -0.6(6) . .
C4 C5 C6 C7 -0.1(6) . .
C5 C6 C7 C2 1.2(5) . .
C5 C6 C7 C8 -176.8(3) . .
C3 C2 C7 C6 -1.5(5) . .
C1 C2 C7 C6 174.8(3) . .
C3 C2 C7 C8 176.4(3) . .
C1 C2 C7 C8 -7.3(5) . .
C6 C7 C8 C12 -54.0(5) . .
C2 C7 C8 C12 128.2(4) . .
C6 C7 C8 C9 120.5(4) . .
C2 C7 C8 C9 -57.4(5) . .
C10 N1 C9 C8 -2.2(5) . .
C12 C8 C9 N1 0.2(5) . .
C7 C8 C9 N1 -174.5(3) . .
C9 N1 C10 C11 1.5(5) . .
N1 C10 C11 C12 1.3(5) . .
N1 C10 C11 C13 -179.0(3) . .
C10 C11 C12 C8 -3.3(5) . .
C13 C11 C12 C8 176.9(3) . .
C9 C8 C12 C11 2.6(5) . .
C7 C8 C12 C11 177.2(3) . .
Tb1 O3 C13 O4 -4.7(5) 8_544 .
Tb1 O3 C13 C11 173.8(2) 8_544 .
Tb1 O4 C13 O3 6.9(6) 11_556 .
Tb1 O4 C13 C11 -171.6(2) 11_556 .
C12 C11 C13 O3 -154.3(3) . .
C10 C11 C13 O3 26.0(5) . .
C12 C11 C13 O4 24.4(5) . .
C10 C11 C13 O4 -155.4(3) . .
Tb1 O6 C14 O5 2.4(3) . .
Tb1 O6 C14 C15 -177.0(3) . .
Tb1 O5 C14 O6 -2.4(3) . .
Tb1 O5 C14 C15 177.0(3) . .
O6 C14 C15 C16 -174.8(3) . .
O5 C14 C15 C16 5.8(5) . .
O6 C14 C15 C20 4.0(5) . .
O5 C14 C15 C20 -175.4(3) . .
C20 C15 C16 C17 0.3(6) . .
C14 C15 C16 C17 179.2(4) . .
C15 C16 C17 C18 1.6(7) . .
C16 C17 C18 C19 -2.5(8) . .
C17 C18 C19 C20 1.5(8) . .
C18 C19 C20 C15 0.4(7) . .
C18 C19 C20 C21 -172.9(4) . .
C16 C15 C20 C19 -1.3(6) . .
C14 C15 C20 C19 179.9(4) . .
C16 C15 C20 C21 171.4(4) . .
C14 C15 C20 C21 -7.4(6) . .
C19 C20 C21 C25 62.7(5) . .
C15 C20 C21 C25 -110.2(4) . .
C19 C20 C21 C22 -114.4(5) . .
C15 C20 C21 C22 72.7(6) . .
C23 N2 C22 C21 -2.7(7) . .
C25 C21 C22 N2 3.0(7) . .
C20 C21 C22 N2 -179.9(4) . .
C22 N2 C23 C24 0.7(6) . .
N2 C23 C24 C25 0.7(6) . .
N2 C23 C24 C26 -179.1(4) . .
C22 C21 C25 C24 -1.3(6) . .
C20 C21 C25 C24 -178.6(4) . .
C23 C24 C25 C21 -0.4(6) . .
C26 C24 C25 C21 179.4(4) . .
C23 C24 C26 O7 178.1(4) . .
C25 C24 C26 O7 -1.7(6) . .
C23 C24 C26 O8 -4.0(6) . .
C25 C24 C26 O8 176.1(3) . .
C31 N3 C27 C28 0.0(5) . .
Tb1 N3 C27 C28 -177.4(3) . .
N3 C27 C28 C29 0.3(6) . .
C27 C28 C29 C30 -0.7(6) . .
C28 C29 C30 C31 0.8(6) . .
C28 C29 C30 C32 -178.8(4) . .
C27 N3 C31 C30 0.1(5) . .
Tb1 N3 C31 C30 177.6(2) . .
C27 N3 C31 C35 179.4(3) . .
Tb1 N3 C31 C35 -3.1(4) . .
C29 C30 C31 N3 -0.5(5) . .
C32 C30 C31 N3 179.1(3) . .
C29 C30 C31 C35 -179.8(3) . .
C32 C30 C31 C35 -0.2(5) . .
C29 C30 C32 C33 179.3(4) . .
C31 C30 C32 C33 -0.3(5) . .
C30 C32 C33 C34 0.5(6) . .
C32 C33 C34 C36 -179.0(4) . .
C32 C33 C34 C35 -0.2(6) . .
C38 N4 C35 C34 1.3(5) . .
Tb1 N4 C35 C34 -178.2(2) . .
C38 N4 C35 C31 -177.8(3) . .
Tb1 N4 C35 C31 2.6(4) . .
C36 C34 C35 N4 -0.6(5) . .
C33 C34 C35 N4 -179.5(3) . .
C36 C34 C35 C31 178.6(3) . .
C33 C34 C35 C31 -0.3(5) . .
N3 C31 C35 N4 0.3(5) . .
C30 C31 C35 N4 179.7(3) . .
N3 C31 C35 C34 -178.9(3) . .
C30 C31 C35 C34 0.5(5) . .
C35 C34 C36 C37 -1.1(6) . .
C33 C34 C36 C37 177.7(4) . .
C34 C36 C37 C38 2.1(6) . .
C35 N4 C38 C37 -0.3(5) . .
Tb1 N4 C38 C37 179.2(3) . .
C36 C37 C38 N4 -1.4(6) . .

loop_
_platon_squeeze_void_nr
_platon_squeeze_void_average_x
_platon_squeeze_void_average_y
_platon_squeeze_void_average_z
_platon_squeeze_void_volume
_platon_squeeze_void_count_electrons
1 0.000 0.000 0.000 87.9 9.2
2 0.000 0.000 0.500 6.9 0.4
3 0.333 0.667 0.667 87.9 9.3
4 0.333 0.667 0.167 6.7 0.4
5 0.667 0.333 0.333 87.9 9.2
6 0.667 0.333 0.833 6.7 0.4
